data_1557375
loop_
_publ_author_name
'Fu, Yifan'
'Ding, Xiaoyu'
'Zhang, Xianglei'
'Shao, Xingcheng'
'Zhao, Jihui'
'Xu, Yechun'
'Luo, Xiaomin'
'Zhao, Weimin'

_publ_section_title
;
 Diterpenoids from the Root Bark of Pinus massoniana and Evaluation of
 Their Phosphodiesterase Type 4D Inhibitory Activity
;
_journal_name_full 'Journal of Natural Products'
_journal_paper_doi 10.1021/acs.jnatprod.9b01269
_journal_year 2020
_chemical_absolute_configuration rmad
_chemical_formula_moiety 'H2 O, C17 H24 O4'
_chemical_formula_sum 'C17 H26 O5'
_chemical_formula_weight 310.38
_space_group_crystal_system monoclinic
_space_group_IT_number 4
_space_group_name_Hall 'P 2yb'
_space_group_name_H-M_alt 'P 1 21 1'
_atom_sites_solution_hydrogens mixed
_atom_sites_solution_primary dual
_audit_creation_date 2019-10-15
_audit_creation_method
;
Olex2 1.2
(compiled 2018.05.29 svn.r3508 for OlexSys, GUI svn.r5506)
;
_cell_angle_alpha 90
_cell_angle_beta 91.0550(10)
_cell_angle_gamma 90
_cell_formula_units_Z 2
_cell_length_a 9.8562(2)
_cell_length_b 7.7464(2)
_cell_length_c 10.3400(2)
_cell_measurement_reflns_used 8326
_cell_measurement_temperature 173(2)
_cell_measurement_theta_max 74.545
_cell_measurement_theta_min 4.277
_cell_volume 789.33(3)
_computing_cell_refinement 'SAINT V8.38A (?, 2016)'
_computing_data_reduction 'SAINT V8.38A (?, 2016)'
_computing_molecular_graphics 'Olex2 (Dolomanov et al., 2009)'
_computing_publication_material 'Olex2 (Dolomanov et al., 2009)'
_computing_structure_refinement 'ShelXL (Sheldrick, 2015)'
_computing_structure_solution 'ShelXT (Sheldrick, 2015)'
_diffrn_ambient_temperature 173.0
_diffrn_measured_fraction_theta_full 0.997
_diffrn_measured_fraction_theta_max 0.996
_diffrn_measurement_device_type 'D8 VENTURE'
_diffrn_measurement_method '\f and \w scans'
_diffrn_radiation_type CuK\a
_diffrn_radiation_wavelength 1.54178
_diffrn_reflns_av_R_equivalents 0.0334
_diffrn_reflns_av_unetI/netI 0.0301
_diffrn_reflns_Laue_measured_fraction_full 0.997
_diffrn_reflns_Laue_measured_fraction_max 0.996
_diffrn_reflns_limit_h_max 12
_diffrn_reflns_limit_h_min -12
_diffrn_reflns_limit_k_max 9
_diffrn_reflns_limit_k_min -8
_diffrn_reflns_limit_l_max 12
_diffrn_reflns_limit_l_min -12
_diffrn_reflns_number 10969
_diffrn_reflns_point_group_measured_fraction_full 0.961
_diffrn_reflns_point_group_measured_fraction_max 0.954
_diffrn_reflns_theta_full 67.679
_diffrn_reflns_theta_max 74.643
_diffrn_reflns_theta_min 4.276
_diffrn_standards_number 0
_exptl_absorpt_coefficient_mu 0.777
_exptl_absorpt_correction_T_max 0.7538
_exptl_absorpt_correction_T_min 0.6369
_exptl_absorpt_correction_type multi-scan
_exptl_absorpt_process_details
'SADABS-2016/2 (Bruker,2016/2) was used for absorption correction. wR2(int) was 0.1477 before and 0.0568 after correction. The Ratio of minimum to maximum transmission is 0.8449. The \l/2 correction factor is Not present.'
_exptl_crystal_colour colourless
_exptl_crystal_colour_primary colourless
_exptl_crystal_density_diffrn 1.306
_exptl_crystal_description block
_exptl_crystal_F_000 336
_exptl_crystal_size_max 0.19
_exptl_crystal_size_mid 0.15
_exptl_crystal_size_min 0.12
_refine_diff_density_max 0.225
_refine_diff_density_min -0.134
_refine_diff_density_rms 0.033
_refine_ls_abs_structure_details
;
 Flack x determined using 1257 quotients [(I+)-(I-)]/[(I+)+(I-)]
 (Parsons, Flack and Wagner, Acta Cryst. B69 (2013) 249-259).
;
_refine_ls_abs_structure_Flack 0.05(8)
_refine_ls_extinction_method none
_refine_ls_goodness_of_fit_ref 1.058
_refine_ls_hydrogen_treatment mixed
_refine_ls_matrix_type full
_refine_ls_number_parameters 211
_refine_ls_number_reflns 3087
_refine_ls_number_restraints 1
_refine_ls_restrained_S_all 1.057
_refine_ls_R_factor_all 0.0316
_refine_ls_R_factor_gt 0.0299
_refine_ls_shift/su_max 0.000
_refine_ls_shift/su_mean 0.000
_refine_ls_structure_factor_coef Fsqd
_refine_ls_weighting_details 'w=1/[\s^2^(Fo^2^)+(0.0445P)^2^+0.0802P] where P=(Fo^2^+2Fc^2^)/3'
_refine_ls_weighting_scheme calc
_refine_ls_wR_factor_gt 0.0760
_refine_ls_wR_factor_ref 0.0779
_reflns_Friedel_coverage 0.778
_reflns_Friedel_fraction_full 0.919
_reflns_Friedel_fraction_max 0.904
_reflns_number_gt 2979
_reflns_number_total 3087
_reflns_threshold_expression 'I > 2\s(I)'
_cod_data_source_file np9b01269_si_001.cif
_cod_data_source_block 220191038_0m
_cod_database_code 1557375
_shelx_shelxl_version_number 2018/3
_shelx_space_group_comment
;
The symmetry employed for this shelxl refinement is uniquely defined
by the following loop, which should always be used as a source of
symmetry information in preference to the above space-group names.
They are only intended as comments.
;
_shelx_estimated_absorpt_t_max 0.913
_shelx_estimated_absorpt_t_min 0.866
_olex2_refinement_description
;
1. Fixed Uiso
 At 1.2 times of:
  All C(H) groups, All C(H,H) groups
 At 1.5 times of:
  All C(H,H,H) groups, All O(H) groups
2.a Ternary CH refined with riding coordinates:
 C5(H5), C7(H7), C9(H9)
2.b Secondary CH2 refined with riding coordinates:
 C13(H13A,H13B), C8(H8A,H8B), C14(H14A,H14B), C3(H3A,H3B), C2(H2A,H2B), C1(H1A,
 H1B)
2.c Aromatic/amide H refined with riding coordinates:
 C11(H11)
2.d Idealised Me refined as rotating group:
 C15(H15A,H15B,H15C), C16(H16A,H16B,H16C)
2.e Idealised tetrahedral OH refined as rotating group:
 O1(H1), O4(H4)
;
_olex2_submission_special_instructions 'No special instructions were received'

loop_
_space_group_symop_operation_xyz
'x, y, z'
'-x, y+1/2, -z'

loop_
_atom_site_label
_atom_site_type_symbol
_atom_site_fract_x
_atom_site_fract_y
_atom_site_fract_z
_atom_site_U_iso_or_equiv
_atom_site_adp_type
_atom_site_occupancy
_atom_site_site_symmetry_order
_atom_site_calc_flag
_atom_site_refinement_flags_posn
_atom_site_refinement_flags_adp
_atom_site_refinement_flags_occupancy
_atom_site_disorder_assembly
_atom_site_disorder_group
O3 O 0.10889(15) 0.5380(2) 0.05716(14) 0.0273(3) Uani 1 1 d . . . . .
O5 O 0.94435(15) 0.69846(19) 0.86505(14) 0.0279(3) Uani 1 1 d . . . . .
O2 O 0.36561(14) 0.6183(2) 0.25985(14) 0.0316(4) Uani 1 1 d . . . . .
O1 O 0.38159(14) 0.5073(2) 0.06222(13) 0.0303(3) Uani 1 1 d . . . . .
H1 H 0.297734 0.526700 0.060776 0.045 Uiso 1 1 calc GR . . . .
O4 O 0.96492(17) 0.3601(2) 0.83647(15) 0.0347(4) Uani 1 1 d . . . . .
H4 H 0.940115 0.260250 0.857068 0.052 Uiso 1 1 calc GR . . . .
C12 C 0.74284(17) 0.6724(2) 0.57492(17) 0.0195(4) Uani 1 1 d . . . . .
C10 C 0.87718(18) 0.6340(3) 0.77604(18) 0.0218(4) Uani 1 1 d . . . . .
C13 C 0.6536(2) 0.7867(2) 0.49191(19) 0.0245(4) Uani 1 1 d . . . . .
H13A H 0.685525 0.907297 0.501440 0.029 Uiso 1 1 calc R . . . .
H13B H 0.560079 0.781389 0.524894 0.029 Uiso 1 1 calc R . . . .
C4 C 0.75462(17) 0.4493(2) 0.39366(17) 0.0181(4) Uani 1 1 d . . . . .
C8 C 0.8624(2) 0.3909(3) 0.62034(18) 0.0227(4) Uani 1 1 d . . . . .
H8A H 0.851070 0.264393 0.612200 0.027 Uiso 1 1 calc R . . . .
H8B H 0.951287 0.422101 0.583882 0.027 Uiso 1 1 calc R . . . .
C11 C 0.80492(18) 0.7395(3) 0.68073(18) 0.0221(4) Uani 1 1 d . . . . .
H11 H 0.801395 0.860814 0.693689 0.027 Uiso 1 1 calc R . . . .
C14 C 0.64949(19) 0.7414(2) 0.34856(18) 0.0230(4) Uani 1 1 d . . . . .
H14A H 0.735206 0.777428 0.308057 0.028 Uiso 1 1 calc R . . . .
H14B H 0.573675 0.803298 0.304882 0.028 Uiso 1 1 calc R . . . .
C5 C 0.63026(17) 0.5466(2) 0.33291(16) 0.0177(3) Uani 1 1 d . . . . .
H5 H 0.552641 0.517251 0.389839 0.021 Uiso 1 1 calc R . . . .
C15 C 0.89050(18) 0.5147(3) 0.34307(18) 0.0255(4) Uani 1 1 d . . . . .
H15A H 0.887810 0.514600 0.248280 0.038 Uiso 1 1 calc GR . . . .
H15B H 0.963755 0.438900 0.374107 0.038 Uiso 1 1 calc GR . . . .
H15C H 0.906809 0.632364 0.374480 0.038 Uiso 1 1 calc GR . . . .
C17 C 0.43346(18) 0.5496(3) 0.17764(17) 0.0222(4) Uani 1 1 d . . . . .
C7 C 0.74887(18) 0.4820(2) 0.54283(17) 0.0186(4) Uani 1 1 d . . . . .
H7 H 0.661535 0.430862 0.572219 0.022 Uiso 1 1 calc R . . . .
C6 C 0.58198(18) 0.4931(2) 0.19439(17) 0.0210(4) Uani 1 1 d . . . . .
C3 C 0.7421(2) 0.2542(2) 0.36826(19) 0.0237(4) Uani 1 1 d . . . . .
H3A H 0.827442 0.196739 0.396226 0.028 Uiso 1 1 calc R . . . .
H3B H 0.667880 0.206991 0.420963 0.028 Uiso 1 1 calc R . . . .
C16 C 0.6644(2) 0.5733(3) 0.08420(19) 0.0299(4) Uani 1 1 d . . . . .
H16A H 0.666097 0.699097 0.093820 0.045 Uiso 1 1 calc GR . . . .
H16B H 0.622160 0.543006 0.000712 0.045 Uiso 1 1 calc GR . . . .
H16C H 0.757440 0.528570 0.088024 0.045 Uiso 1 1 calc GR . . . .
C9 C 0.8609(2) 0.4410(3) 0.76316(18) 0.0239(4) Uani 1 1 d . . . . .
H9 H 0.771412 0.407100 0.799380 0.029 Uiso 1 1 calc R . . . .
C2 C 0.7136(2) 0.2124(3) 0.22660(19) 0.0278(4) Uani 1 1 d . . . . .
H2A H 0.708724 0.085664 0.214963 0.033 Uiso 1 1 calc R . . . .
H2B H 0.788445 0.256700 0.173344 0.033 Uiso 1 1 calc R . . . .
C1 C 0.5797(2) 0.2944(3) 0.18194(19) 0.0264(4) Uani 1 1 d . . . . .
H1A H 0.505120 0.247716 0.234384 0.032 Uiso 1 1 calc R . . . .
H1B H 0.561218 0.262799 0.090536 0.032 Uiso 1 1 calc R . . . .
H3C H 0.063(3) 0.553(5) -0.012(3) 0.058(9) Uiso 1 1 d . . . . .
H3D H 0.090(3) 0.445(5) 0.084(3) 0.049(9) Uiso 1 1 d . . . . .

loop_
_atom_site_aniso_label
_atom_site_aniso_U_11
_atom_site_aniso_U_22
_atom_site_aniso_U_33
_atom_site_aniso_U_23
_atom_site_aniso_U_13
_atom_site_aniso_U_12
O3 0.0291(7) 0.0269(8) 0.0256(7) 0.0036(6) -0.0119(5) -0.0036(6)
O5 0.0306(7) 0.0256(8) 0.0270(7) -0.0039(6) -0.0107(6) -0.0011(6)
O2 0.0246(7) 0.0390(9) 0.0311(8) -0.0066(6) -0.0060(6) 0.0062(6)
O1 0.0251(7) 0.0418(9) 0.0238(7) -0.0001(6) -0.0078(5) 0.0017(6)
O4 0.0442(9) 0.0254(8) 0.0338(8) 0.0049(6) -0.0199(7) 0.0009(6)
C12 0.0175(8) 0.0190(9) 0.0220(8) 0.0001(7) 0.0003(7) 0.0014(6)
C10 0.0196(8) 0.0236(10) 0.0220(9) -0.0017(7) -0.0016(7) -0.0008(7)
C13 0.0286(9) 0.0164(9) 0.0282(10) -0.0031(7) -0.0076(7) 0.0042(7)
C4 0.0180(8) 0.0164(9) 0.0197(8) -0.0005(6) -0.0023(6) 0.0013(6)
C8 0.0263(9) 0.0180(9) 0.0237(9) -0.0005(7) -0.0073(7) 0.0043(7)
C11 0.0223(9) 0.0182(8) 0.0257(10) -0.0025(7) -0.0028(7) 0.0007(7)
C14 0.0250(9) 0.0178(9) 0.0259(9) 0.0038(7) -0.0055(7) 0.0010(7)
C5 0.0179(8) 0.0173(9) 0.0177(8) 0.0008(7) -0.0021(6) -0.0002(6)
C15 0.0191(9) 0.0312(11) 0.0263(9) 0.0015(8) -0.0004(7) 0.0010(7)
C17 0.0242(9) 0.0207(9) 0.0216(8) 0.0036(7) -0.0033(7) -0.0013(7)
C7 0.0179(8) 0.0176(9) 0.0201(9) -0.0002(6) -0.0032(6) 0.0005(6)
C6 0.0216(8) 0.0220(9) 0.0193(8) 0.0013(7) -0.0024(6) -0.0003(7)
C3 0.0268(9) 0.0183(10) 0.0258(9) -0.0016(7) -0.0062(7) 0.0039(7)
C16 0.0287(10) 0.0385(12) 0.0225(9) 0.0063(8) -0.0004(7) -0.0008(8)
C9 0.0267(9) 0.0215(10) 0.0233(9) 0.0033(7) -0.0079(7) -0.0007(7)
C2 0.0330(10) 0.0230(10) 0.0270(10) -0.0068(8) -0.0058(8) 0.0065(8)
C1 0.0296(10) 0.0259(10) 0.0235(9) -0.0064(7) -0.0069(8) 0.0025(8)

loop_
_atom_type_symbol
_atom_type_description
_atom_type_scat_dispersion_real
_atom_type_scat_dispersion_imag
_atom_type_scat_source
C C 0.0181 0.0091 'International Tables Vol C Tables 4.2.6.8 and 6.1.1.4'
H H 0.0000 0.0000 'International Tables Vol C Tables 4.2.6.8 and 6.1.1.4'
O O 0.0492 0.0322 'International Tables Vol C Tables 4.2.6.8 and 6.1.1.4'

loop_
_geom_angle_atom_site_label_1
_geom_angle_atom_site_label_2
_geom_angle_atom_site_label_3
_geom_angle
_geom_angle_site_symmetry_1
_geom_angle_site_symmetry_3
_geom_angle_publ_flag
H3C O3 H3D 107(3) . . ?
C17 O1 H1 109.5 . . ?
C9 O4 H4 109.5 . . ?
C13 C12 C7 118.23(15) . . ?
C11 C12 C13 119.21(17) . . ?
C11 C12 C7 122.32(17) . . ?
O5 C10 C11 121.89(18) . . ?
O5 C10 C9 121.54(18) . . ?
C11 C10 C9 116.52(16) . . ?
C12 C13 H13A 108.5 . . ?
C12 C13 H13B 108.5 . . ?
C12 C13 C14 115.12(16) . . ?
H13A C13 H13B 107.5 . . ?
C14 C13 H13A 108.5 . . ?
C14 C13 H13B 108.5 . . ?
C5 C4 C7 106.01(13) . . ?
C15 C4 C5 112.81(15) . . ?
C15 C4 C7 109.30(14) . . ?
C15 C4 C3 109.53(16) . . ?
C3 C4 C5 110.23(14) . . ?
C3 C4 C7 108.85(15) . . ?
H8A C8 H8B 108.0 . . ?
C7 C8 H8A 109.3 . . ?
C7 C8 H8B 109.3 . . ?
C9 C8 H8A 109.3 . . ?
C9 C8 H8B 109.3 . . ?
C9 C8 C7 111.61(16) . . ?
C12 C11 C10 122.83(18) . . ?
C12 C11 H11 118.6 . . ?
C10 C11 H11 118.6 . . ?
C13 C14 H14A 109.8 . . ?
C13 C14 H14B 109.8 . . ?
C13 C14 C5 109.36(15) . . ?
H14A C14 H14B 108.2 . . ?
C5 C14 H14A 109.8 . . ?
C5 C14 H14B 109.8 . . ?
C4 C5 H5 104.9 . . ?
C14 C5 C4 109.82(14) . . ?
C14 C5 H5 104.9 . . ?
C14 C5 C6 113.27(15) . . ?
C6 C5 C4 117.78(15) . . ?
C6 C5 H5 104.9 . . ?
C4 C15 H15A 109.5 . . ?
C4 C15 H15B 109.5 . . ?
C4 C15 H15C 109.5 . . ?
H15A C15 H15B 109.5 . . ?
H15A C15 H15C 109.5 . . ?
H15B C15 H15C 109.5 . . ?
O2 C17 O1 121.91(17) . . ?
O2 C17 C6 125.63(16) . . ?
O1 C17 C6 112.39(16) . . ?
C12 C7 C4 112.10(14) . . ?
C12 C7 C8 111.38(14) . . ?
C12 C7 H7 106.4 . . ?
C4 C7 H7 106.4 . . ?
C8 C7 C4 113.61(15) . . ?
C8 C7 H7 106.4 . . ?
C17 C6 C5 107.62(15) . . ?
C17 C6 C16 108.45(15) . . ?
C17 C6 C1 105.21(15) . . ?
C16 C6 C5 114.60(15) . . ?
C16 C6 C1 110.27(17) . . ?
C1 C6 C5 110.21(15) . . ?
C4 C3 H3A 109.0 . . ?
C4 C3 H3B 109.0 . . ?
H3A C3 H3B 107.8 . . ?
C2 C3 C4 112.71(16) . . ?
C2 C3 H3A 109.0 . . ?
C2 C3 H3B 109.0 . . ?
C6 C16 H16A 109.5 . . ?
C6 C16 H16B 109.5 . . ?
C6 C16 H16C 109.5 . . ?
H16A C16 H16B 109.5 . . ?
H16A C16 H16C 109.5 . . ?
H16B C16 H16C 109.5 . . ?
O4 C9 C10 108.52(15) . . ?
O4 C9 C8 112.79(17) . . ?
O4 C9 H9 108.6 . . ?
C10 C9 C8 109.51(16) . . ?
C10 C9 H9 108.6 . . ?
C8 C9 H9 108.6 . . ?
C3 C2 H2A 109.6 . . ?
C3 C2 H2B 109.6 . . ?
C3 C2 C1 110.21(16) . . ?
H2A C2 H2B 108.1 . . ?
C1 C2 H2A 109.6 . . ?
C1 C2 H2B 109.6 . . ?
C6 C1 H1A 109.2 . . ?
C6 C1 H1B 109.2 . . ?
C2 C1 C6 112.21(16) . . ?
C2 C1 H1A 109.2 . . ?
C2 C1 H1B 109.2 . . ?
H1A C1 H1B 107.9 . . ?

loop_
_geom_bond_atom_site_label_1
_geom_bond_atom_site_label_2
_geom_bond_distance
_geom_bond_site_symmetry_2
_geom_bond_publ_flag
O3 H3C 0.84(4) . ?
O3 H3D 0.79(4) . ?
O5 C10 1.230(2) . ?
O2 C17 1.214(2) . ?
O1 H1 0.8400 . ?
O1 C17 1.331(2) . ?
O4 H4 0.8400 . ?
O4 C9 1.410(2) . ?
C12 C13 1.505(2) . ?
C12 C11 1.348(3) . ?
C12 C7 1.513(3) . ?
C10 C11 1.456(3) . ?
C10 C9 1.509(3) . ?
C13 H13A 0.9900 . ?
C13 H13B 0.9900 . ?
C13 C14 1.523(3) . ?
C4 C5 1.561(2) . ?
C4 C15 1.533(3) . ?
C4 C7 1.565(2) . ?
C4 C3 1.539(3) . ?
C8 H8A 0.9900 . ?
C8 H8B 0.9900 . ?
C8 C7 1.536(2) . ?
C8 C9 1.527(3) . ?
C11 H11 0.9500 . ?
C14 H14A 0.9900 . ?
C14 H14B 0.9900 . ?
C14 C5 1.529(3) . ?
C5 H5 1.0000 . ?
C5 C6 1.557(2) . ?
C15 H15A 0.9800 . ?
C15 H15B 0.9800 . ?
C15 H15C 0.9800 . ?
C17 C6 1.535(3) . ?
C7 H7 1.0000 . ?
C6 C16 1.542(3) . ?
C6 C1 1.545(3) . ?
C3 H3A 0.9900 . ?
C3 H3B 0.9900 . ?
C3 C2 1.521(3) . ?
C16 H16A 0.9800 . ?
C16 H16B 0.9800 . ?
C16 H16C 0.9800 . ?
C9 H9 1.0000 . ?
C2 H2A 0.9900 . ?
C2 H2B 0.9900 . ?
C2 C1 1.529(3) . ?
C1 H1A 0.9900 . ?
C1 H1B 0.9900 . ?
